data_4001463
loop_
_publ_author_name
'H\"oppe, Henning A.'
'Daub, Michael'
'Br\"ohmer, Manuel C.'

_publ_section_title
;
 Coactivation of \a-Sr(PO3)2and SrM(P2O7) (M = Zn, Sr) with Eu2+and Mn2+
;
_journal_issue 25
_journal_name_full 'Chemistry of Materials'
_journal_page_first 6358
_journal_paper_doi 10.1021/cm702292x
_journal_volume 19
_journal_year 2007
_chemical_formula_sum 'O7 P2 Sr Zn'
_chemical_formula_weight 326.93
_chemical_name_common 'strontium zinc diphosphate '
_chemical_name_systematic
; 
 strontium zinc diphosphate 
;
_space_group_IT_number 14
_symmetry_cell_setting monoclinic
_symmetry_space_group_name_Hall '-P 2yn'
_symmetry_space_group_name_H-M 'P 1 21/n 1'
_atom_sites_solution_primary direct
_atom_sites_solution_secondary difmap
_audit_creation_method SHELXL-97
_cell_angle_alpha 90.00
_cell_angle_beta 90.192(4)
_cell_angle_gamma 90.00
_cell_formula_units_Z 4
_cell_length_a 5.3143(2)
_cell_length_b 8.2080(3)
_cell_length_c 12.7250(6)
_cell_measurement_temperature 293(2)
_cell_volume 555.06(4)
_computing_molecular_graphics 'DIAMOND 3.1e'
_computing_structure_refinement 'SHELXL-97 (Sheldrick, 1997)'
_computing_structure_solution 'SHELXS-97 (Sheldrick, 1990)'
_diffrn_ambient_temperature 293(2)
_diffrn_measured_fraction_theta_full 0.999
_diffrn_measured_fraction_theta_max 0.999
_diffrn_measurement_device_type 'Bruker AXS CCD (APEX-II)'
_diffrn_measurement_method 'CCD area detector'
_diffrn_radiation_monochromator graphite
_diffrn_radiation_source 'fine-focus sealed tube'
_diffrn_radiation_type MoK\a
_diffrn_radiation_wavelength 0.71073
_diffrn_reflns_av_R_equivalents 0.1312
_diffrn_reflns_av_sigmaI/netI 0.0676
_diffrn_reflns_limit_h_max 6
_diffrn_reflns_limit_h_min -6
_diffrn_reflns_limit_k_max 10
_diffrn_reflns_limit_k_min -10
_diffrn_reflns_limit_l_max 16
_diffrn_reflns_limit_l_min -16
_diffrn_reflns_number 12722
_diffrn_reflns_theta_full 27.48
_diffrn_reflns_theta_max 27.48
_diffrn_reflns_theta_min 2.95
_exptl_absorpt_coefficient_mu 14.490
_exptl_absorpt_correction_T_max 0.3742
_exptl_absorpt_correction_T_min 0.1589
_exptl_absorpt_correction_type multi-scan
_exptl_absorpt_process_details
; 
Siemens Industrial Automation Inc. Madison WI, SADABS: 
Area-Detector Absorption Correction, 1996.
;
_exptl_crystal_colour colourless
_exptl_crystal_density_diffrn 3.912
_exptl_crystal_density_meas ?
_exptl_crystal_density_method 'not measured'
_exptl_crystal_description block
_exptl_crystal_F_000 616
_exptl_crystal_size_max 0.12
_exptl_crystal_size_mid 0.11
_exptl_crystal_size_min 0.10
_refine_diff_density_max 1.063
_refine_diff_density_min -0.852
_refine_diff_density_rms 0.229
_refine_ls_extinction_coef 0.0039(6)
_refine_ls_extinction_expression Fc^*^=kFc[1+0.001xFc^2^\l^3^/sin(2\q)]^-1/4^
_refine_ls_extinction_method SHELXL
_refine_ls_goodness_of_fit_ref 1.018
_refine_ls_matrix_type full
_refine_ls_number_parameters 101
_refine_ls_number_reflns 1274
_refine_ls_number_restraints 0
_refine_ls_restrained_S_all 1.018
_refine_ls_R_factor_all 0.0649
_refine_ls_R_factor_gt 0.0350
_refine_ls_shift/su_max 0.000
_refine_ls_shift/su_mean 0.000
_refine_ls_structure_factor_coef Fsqd
_refine_ls_weighting_details 'calc w=1/[\s^2^(Fo^2^)+(0.0153P)^2^+0.8985P] where P=(Fo^2^+2Fc^2^)/3'
_refine_ls_weighting_scheme calc
_refine_ls_wR_factor_gt 0.0645
_refine_ls_wR_factor_ref 0.0701
_reflns_number_gt 929
_reflns_number_total 1274
_reflns_threshold_expression >2sigma(I)
_cod_data_source_file cm702292x.cif
_cod_data_source_block srznp2o7
_cod_depositor_comments
;
The following automatic conversions were performed:

'_exptl_crystal_density_meas' value 'not measured' was changed to '?'
- the value is perceived as not measured.

Automatic conversion script
Id: cif_fix_values 3008 2015-01-20 13:52:24Z robertas 
;
_cod_original_sg_symbol_H-M P2(1)/n
_cod_database_code 4001463

loop_
_symmetry_equiv_pos_as_xyz
'x, y, z'
'-x+1/2, y+1/2, -z+1/2'
'-x, -y, -z'
'x-1/2, -y-1/2, z-1/2'

loop_
_atom_site_label
_atom_site_type_symbol
_atom_site_fract_x
_atom_site_fract_y
_atom_site_fract_z
_atom_site_U_iso_or_equiv
_atom_site_adp_type
_atom_site_occupancy
_atom_site_symmetry_multiplicity
_atom_site_calc_flag
Sr Sr 0.21291(11) 0.33897(6) 0.22068(5) 0.00845(17) Uani 1 1 d
Zn Zn 0.17110(13) 0.34924(8) -0.10542(6) 0.0082(2) Uani 1 1 d
P1 P -0.2529(3) 0.03438(18) 0.16471(13) 0.0075(4) Uani 1 1 d
P2 P 0.6821(3) 0.30111(17) 0.01959(13) 0.0067(3) Uani 1 1 d
O21 O 0.8274(8) 0.4022(5) 0.1005(3) 0.0086(9) Uani 1 1 d
O22 O 0.7952(7) 0.3163(5) -0.0895(3) 0.0069(9) Uani 1 1 d
O23 O 0.3996(8) 0.3331(5) 0.0261(3) 0.0092(9) Uani 1 1 d
O11 O 0.0123(8) 0.0593(5) 0.2043(4) 0.0095(10) Uani 1 1 d
O12 O -0.3273(8) -0.1424(4) 0.1522(4) 0.0100(9) Uani 1 1 d
O13 O -0.4467(8) 0.1187(5) 0.2336(3) 0.0075(9) Uani 1 1 d
O1 O -0.2700(8) 0.1128(4) 0.0497(4) 0.0083(9) Uani 1 1 d

loop_
_atom_site_aniso_label
_atom_site_aniso_U_11
_atom_site_aniso_U_22
_atom_site_aniso_U_33
_atom_site_aniso_U_23
_atom_site_aniso_U_13
_atom_site_aniso_U_12
Sr 0.0076(3) 0.0083(3) 0.0095(4) -0.0011(2) -0.0012(2) 0.0001(2)
Zn 0.0075(4) 0.0077(3) 0.0092(4) -0.0003(3) -0.0017(3) 0.0001(3)
P1 0.0082(8) 0.0077(7) 0.0065(9) -0.0004(6) 0.0002(7) 0.0016(6)
P2 0.0061(7) 0.0069(7) 0.0071(9) 0.0009(6) -0.0011(6) -0.0009(6)
O21 0.008(2) 0.0098(19) 0.008(3) 0.0006(16) -0.0031(19) -0.0014(17)
O22 0.005(2) 0.011(2) 0.005(2) 0.0038(15) 0.0013(17) -0.0003(16)
O23 0.006(2) 0.013(2) 0.009(2) 0.0018(18) 0.0004(17) -0.0003(18)
O11 0.007(2) 0.010(2) 0.012(3) 0.0014(17) -0.0016(19) -0.0033(16)
O12 0.010(2) 0.0058(18) 0.014(3) -0.0041(17) -0.0006(19) 0.0009(17)
O13 0.006(2) 0.011(2) 0.005(2) -0.0035(16) -0.0016(18) 0.0020(16)
O1 0.010(2) 0.0030(18) 0.012(3) 0.0038(16) -0.002(2) 0.0018(16)

loop_
_atom_type_symbol
_atom_type_description
_atom_type_scat_dispersion_real
_atom_type_scat_dispersion_imag
_atom_type_scat_source
O O 0.0106 0.0060 'International Tables Vol C Tables 4.2.6.8 and 6.1.1.4'
P P 0.1023 0.0942 'International Tables Vol C Tables 4.2.6.8 and 6.1.1.4'
Zn Zn 0.2839 1.4301 'International Tables Vol C Tables 4.2.6.8 and 6.1.1.4'
Sr Sr -1.5307 3.2498 'International Tables Vol C Tables 4.2.6.8 and 6.1.1.4'

loop_
_geom_angle_atom_site_label_1
_geom_angle_atom_site_label_2
_geom_angle_atom_site_label_3
_geom_angle
_geom_angle_site_symmetry_1
_geom_angle_site_symmetry_3
O11 Sr O11 157.78(9) 2 .
O11 Sr O13 94.27(13) 2 1_655
O11 Sr O13 70.33(13) . 1_655
O11 Sr O21 122.34(13) 2 1_455
O11 Sr O21 78.62(13) . 1_455
O13 Sr O21 137.04(13) 1_655 1_455
O11 Sr O12 100.28(13) 2 2_455
O11 Sr O12 76.95(13) . 2_455
O13 Sr O12 123.72(13) 1_655 2_455
O21 Sr O12 74.66(14) 1_455 2_455
O11 Sr O23 98.52(13) 2 .
O11 Sr O23 93.71(13) . .
O13 Sr O23 77.42(13) 1_655 .
O21 Sr O23 75.71(13) 1_455 .
O12 Sr O23 150.14(14) 2_455 .
O11 Sr O13 67.57(12) 2 2_455
O11 Sr O13 123.65(13) . 2_455
O13 Sr O13 159.34(7) 1_655 2_455
O21 Sr O13 63.60(13) 1_455 2_455
O12 Sr O13 54.45(11) 2_455 2_455
O23 Sr O13 113.76(12) . 2_455
O11 Sr O22 84.83(13) 2 4_566
O11 Sr O22 73.74(13) . 4_566
O13 Sr O22 60.61(12) 1_655 4_566
O21 Sr O22 136.60(12) 1_455 4_566
O12 Sr O22 66.99(12) 2_455 4_566
O23 Sr O22 138.03(12) . 4_566
O13 Sr O22 106.19(12) 2_455 4_566
O11 Sr P1 84.94(10) 2 2_455
O11 Sr P1 99.54(10) . 2_455
O13 Sr P1 147.78(10) 1_655 2_455
O21 Sr P1 64.94(10) 1_455 2_455
O12 Sr P1 26.97(8) 2_455 2_455
O23 Sr P1 134.64(9) . 2_455
O13 Sr P1 27.58(8) 2_455 2_455
O22 Sr P1 87.29(8) 4_566 2_455
O11 Sr O22 65.13(12) 2 3_665
O11 Sr O22 137.06(13) . 3_665
O13 Sr O22 130.40(11) 1_655 3_665
O21 Sr O22 61.39(11) 1_455 3_665
O12 Sr O22 104.75(11) 2_455 3_665
O23 Sr O22 63.18(11) . 3_665
O13 Sr O22 52.04(11) 2_455 3_665
O22 Sr O22 147.43(11) 4_566 3_665
P1 Sr O22 78.21(7) 2_455 3_665
O11 Sr Zn 88.33(10) 2 3_565
O11 Sr Zn 111.94(10) . 3_565
O13 Sr Zn 158.57(10) 1_655 3_565
O21 Sr Zn 34.09(9) 1_455 3_565
O12 Sr Zn 76.44(9) 2_455 3_565
O23 Sr Zn 81.15(9) . 3_565
O13 Sr Zn 36.95(9) 2_455 3_565
O22 Sr Zn 140.80(8) 4_566 3_565
P1 Sr Zn 53.63(3) 2_455 3_565
O22 Sr Zn 33.97(7) 3_665 3_565
O11 Sr P1 167.76(11) 2 .
O11 Sr P1 20.72(10) . .
O13 Sr P1 90.43(9) 1_655 .
O21 Sr P1 58.76(9) 1_455 .
O12 Sr P1 67.82(9) 2_455 .
O23 Sr P1 93.53(9) . .
O13 Sr P1 105.53(9) 2_455 .
O22 Sr P1 87.66(9) 4_566 .
P1 Sr P1 85.07(2) 2_455 .
O22 Sr P1 119.43(8) 3_665 .
Zn Sr P1 91.42(3) 3_565 .
O12 Zn O22 109.26(16) 3 1_455
O12 Zn O21 149.72(17) 3 3_665
O22 Zn O21 97.70(16) 1_455 3_665
O12 Zn O23 86.72(17) 3 .
O22 Zn O23 119.13(16) 1_455 .
O21 Zn O23 92.13(17) 3_665 .
O12 Zn O13 86.54(17) 3 4_665
O22 Zn O13 80.10(16) 1_455 4_665
O21 Zn O13 84.73(16) 3_665 4_665
O23 Zn O13 160.76(16) . 4_665
O12 Zn Sr 136.64(14) 3 3_565
O22 Zn Sr 64.91(11) 1_455 3_565
O21 Zn Sr 45.65(12) 3_665 3_565
O23 Zn Sr 135.13(11) . 3_565
O13 Zn Sr 50.28(11) 4_665 3_565
O12 Zn Sr 74.52(13) 3 4_565
O22 Zn Sr 49.07(12) 1_455 4_565
O21 Zn Sr 116.52(12) 3_665 4_565
O23 Zn Sr 148.95(11) . 4_565
O13 Zn Sr 44.00(10) 4_665 4_565
Sr Zn Sr 71.006(14) 3_565 4_565
O12 Zn Sr 35.93(12) 3 4_665
O22 Zn Sr 136.40(12) 1_455 4_665
O21 Zn Sr 113.89(12) 3_665 4_665
O23 Zn Sr 90.06(11) . 4_665
O13 Zn Sr 74.06(11) 4_665 4_665
Sr Zn Sr 117.70(2) 3_565 4_665
Sr Zn Sr 88.90(2) 4_565 4_665
O11 P1 O12 114.1(2) . .
O11 P1 O13 112.3(2) . .
O12 P1 O13 108.7(2) . .
O11 P1 O1 107.5(2) . .
O12 P1 O1 106.0(2) . .
O13 P1 O1 107.9(2) . .
O11 P1 Sr 128.04(18) . 2_445
O12 P1 Sr 51.76(16) . 2_445
O13 P1 Sr 57.17(16) . 2_445
O1 P1 Sr 124.37(17) . 2_445
O11 P1 Sr 36.51(15) . .
O12 P1 Sr 150.38(18) . .
O13 P1 Sr 92.10(16) . .
O1 P1 Sr 86.45(16) . .
Sr P1 Sr 140.30(5) 2_445 .
O11 P1 Sr 35.03(15) . 2_545
O12 P1 Sr 79.77(17) . 2_545
O13 P1 Sr 120.72(18) . 2_545
O1 P1 Sr 126.40(17) . 2_545
Sr P1 Sr 101.37(4) 2_445 2_545
Sr P1 Sr 71.39(3) . 2_545
O22 P2 O23 115.3(2) . .
O22 P2 O21 111.7(2) . .
O23 P2 O21 111.4(2) . .
O22 P2 O1 103.5(2) . 1_655
O23 P2 O1 107.8(2) . 1_655
O21 P2 O1 106.3(2) . 1_655
O22 P2 Sr 157.09(18) . .
O23 P2 Sr 42.40(17) . .
O21 P2 Sr 79.83(17) . .
O1 P2 Sr 91.30(17) 1_655 .
P2 O21 Zn 124.4(3) . 3_665
P2 O21 Sr 133.0(2) . 1_655
Zn O21 Sr 100.26(16) 3_665 1_655
P2 O22 Zn 119.7(3) . 1_655
P2 O22 Sr 134.3(2) . 4_665
Zn O22 Sr 97.31(15) 1_655 4_665
P2 O22 Sr 122.0(2) . 3_665
Zn O22 Sr 81.12(12) 1_655 3_665
Sr O22 Sr 87.21(11) 4_665 3_665
P2 O23 Zn 122.8(3) . .
P2 O23 Sr 114.9(2) . .
Zn O23 Sr 122.00(17) . .
P1 O11 Sr 124.8(2) . 2_545
P1 O11 Sr 122.8(2) . .
Sr O11 Sr 112.12(16) 2_545 .
P1 O12 Zn 138.1(3) . 3
P1 O12 Sr 101.28(19) . 2_445
Zn O12 Sr 117.71(17) 3 2_445
P1 O13 Zn 114.1(2) . 4_566
P1 O13 Sr 139.8(2) . 1_455
Zn O13 Sr 100.21(15) 4_566 1_455
P1 O13 Sr 95.25(18) . 2_445
Zn O13 Sr 92.77(15) 4_566 2_445
Sr O13 Sr 103.78(14) 1_455 2_445
P1 O1 P2 127.7(3) . 1_455

loop_
_geom_bond_atom_site_label_1
_geom_bond_atom_site_label_2
_geom_bond_distance
_geom_bond_site_symmetry_2
Sr O11 2.511(4) 2
Sr O11 2.539(4) .
Sr O13 2.562(4) 1_655
Sr O21 2.605(4) 1_455
Sr O12 2.619(4) 2_455
Sr O23 2.671(4) .
Sr O13 2.760(4) 2_455
Sr O22 2.765(4) 4_566
Sr P1 3.2709(16) 2_455
Sr O22 3.285(4) 3_665
Sr Zn 3.5841(9) 3_565
Sr P1 3.5881(17) .
Zn O12 1.982(4) 3
Zn O22 2.027(4) 1_455
Zn O21 2.041(4) 3_665
Zn O23 2.068(4) .
Zn O13 2.157(4) 4_665
Zn Sr 3.5841(9) 3_565
Zn Sr 3.6300(9) 4_565
Zn Sr 3.9518(9) 4_665
P1 O11 1.509(5) .
P1 O12 1.512(4) .
P1 O13 1.521(4) .
P1 O1 1.601(5) .
P1 Sr 3.2709(16) 2_445
P1 Sr 3.5927(17) 2_545
P2 O22 1.519(4) .
P2 O23 1.527(4) .
P2 O21 1.530(5) .
P2 O1 1.612(4) 1_655
O21 Zn 2.041(4) 3_665
O21 Sr 2.605(4) 1_655
O22 Zn 2.027(4) 1_655
O22 Sr 2.765(4) 4_665
O22 Sr 3.285(4) 3_665
O11 Sr 2.511(4) 2_545
O12 Zn 1.982(4) 3
O12 Sr 2.619(4) 2_445
O13 Zn 2.157(4) 4_566
O13 Sr 2.562(4) 1_455
O13 Sr 2.760(4) 2_445
O1 P2 1.612(4) 1_455
